data_7029041
loop_
_publ_author_name
'Weber, Lothar'
'Halama, Johannes'
'Hanke, Kenny'
'B\"ohling, Lena'
'Brockhinke, Andreas'
'Stammler, Hans-Georg'
'Neumann, Beate'
'Fox, Mark A.'

_publ_section_title
;
 On the ambiguity of 1,3,2-benzodiazaboroles as donor/acceptor
 functionalities in luminescent molecules.
;
_journal_issue 8
_journal_name_full 'Dalton transactions (Cambridge, England : 2003)'
_journal_page_first 3347
_journal_page_last 3363
_journal_paper_doi 10.1039/c3dt52836g
_journal_volume 43
_journal_year 2014
_chemical_formula_moiety 'C34 H22 B2 F10 N4'
_chemical_formula_sum 'C34 H22 B2 F10 N4'
_chemical_formula_weight 698.18
_chemical_name_systematic
; 
 ? 
;
_space_group_IT_number 2
_symmetry_cell_setting triclinic
_symmetry_space_group_name_Hall '-P 1'
_symmetry_space_group_name_H-M 'P -1'
_atom_sites_solution_hydrogens geom
_atom_sites_solution_primary direct
_atom_sites_solution_secondary difmap
_audit_creation_method SHELXL-97
_cell_angle_alpha 102.8230(17)
_cell_angle_beta 91.6271(13)
_cell_angle_gamma 93.3910(15)
_cell_formula_units_Z 2
_cell_length_a 8.6356(3)
_cell_length_b 12.0927(5)
_cell_length_c 15.2734(5)
_cell_measurement_reflns_used 4974
_cell_measurement_temperature 100(2)
_cell_measurement_theta_max 71.587
_cell_measurement_theta_min 4.237
_cell_volume 1551.05(10)
_computing_cell_refinement 'APEX 2, Bruker AXS'
_computing_data_collection 'APEX 2, Bruker AXS'
_computing_data_reduction 'APEX 2, Bruker AXS'
_computing_molecular_graphics 'SHELXTL-PLUS (1990)'
_computing_publication_material 'SHELXL-97 (Sheldrick, 1997)'
_computing_structure_refinement 'SHELXL-97 (Sheldrick, 1997)'
_computing_structure_solution 'SHELXS-97 (Sheldrick, 1990)'
_diffrn_ambient_temperature 100(2)
_diffrn_measured_fraction_theta_full 0.977
_diffrn_measured_fraction_theta_max 0.977
_diffrn_measurement_device_type 'Bruker AXS X8 Prospector Ultra with APEX II'
_diffrn_measurement_method CCD
_diffrn_radiation_monochromator 'Quazar Montel multilayer optic Montel200'
_diffrn_radiation_source 'I\mS Incoatec Microfocus'
_diffrn_radiation_type CuK\a
_diffrn_radiation_wavelength 1.54178
_diffrn_reflns_av_R_equivalents 0.0000
_diffrn_reflns_av_sigmaI/netI 0.0212
_diffrn_reflns_limit_h_max 10
_diffrn_reflns_limit_h_min -10
_diffrn_reflns_limit_k_max 14
_diffrn_reflns_limit_k_min -14
_diffrn_reflns_limit_l_max 18
_diffrn_reflns_limit_l_min 0
_diffrn_reflns_number 14335
_diffrn_reflns_theta_full 67.00
_diffrn_reflns_theta_max 67.00
_diffrn_reflns_theta_min 2.97
_exptl_absorpt_coefficient_mu 1.138
_exptl_absorpt_correction_T_max 0.8850
_exptl_absorpt_correction_T_min 0.7264
_exptl_absorpt_correction_type multi-scan
_exptl_absorpt_process_details 'TWINABS - Bruker AXS scaling for twinned crystals - Version 2008/4'
_exptl_crystal_colour colourless
_exptl_crystal_density_diffrn 1.495
_exptl_crystal_density_method 'not measured'
_exptl_crystal_description plate
_exptl_crystal_F_000 708
_exptl_crystal_size_max 0.30
_exptl_crystal_size_mid 0.26
_exptl_crystal_size_min 0.11
_refine_diff_density_max 0.261
_refine_diff_density_min -0.232
_refine_diff_density_rms 0.037
_refine_ls_extinction_method none
_refine_ls_goodness_of_fit_ref 1.048
_refine_ls_hydrogen_treatment refall
_refine_ls_matrix_type full
_refine_ls_number_parameters 540
_refine_ls_number_reflns 11776
_refine_ls_number_restraints 0
_refine_ls_restrained_S_all 1.048
_refine_ls_R_factor_all 0.0366
_refine_ls_R_factor_gt 0.0344
_refine_ls_shift/su_max 0.000
_refine_ls_shift/su_mean 0.000
_refine_ls_structure_factor_coef Fsqd
_refine_ls_weighting_details 'calc w=1/[\s^2^(Fo^2^)+(0.0547P)^2^+0.2954P] where P=(Fo^2^+2Fc^2^)/3'
_refine_ls_weighting_scheme calc
_refine_ls_wR_factor_gt 0.0961
_refine_ls_wR_factor_ref 0.0989
_reflns_number_gt 11033
_reflns_number_total 11776
_reflns_threshold_expression >2sigma(I)
_cod_data_source_file c3dt52836g.txt
_cod_data_source_block compound11
_cod_depositor_comments
;
The following automatic conversions were performed:

'_symmetry_cell_setting' value 'Triclinic' changed to 'triclinic'
according to
/usr/data/users/saulius/automatic-downloads/current/RSC/lib/dictionaries/cif_core.dic
dictionary named 'cif_core.dic' version 2.4.2 from 2011-04-26.

Automatic conversion script
Id: cif_fix_values 2281 2013-09-26 08:29:07Z andrius 
;
_cod_original_sg_symbol_Hall '-p 1'
_cod_database_code 7029041

loop_
_symmetry_equiv_pos_as_xyz
'x, y, z'
'-x, -y, -z'

loop_
_atom_site_label
_atom_site_type_symbol
_atom_site_fract_x
_atom_site_fract_y
_atom_site_fract_z
_atom_site_U_iso_or_equiv
_atom_site_adp_type
_atom_site_occupancy
_atom_site_symmetry_multiplicity
_atom_site_calc_flag
F1 F 0.36602(6) 0.47119(4) 0.26548(4) 0.03182(13) Uani 1 1 d
F2 F 0.30161(7) 0.53995(5) 0.11407(4) 0.03730(14) Uani 1 1 d
F3 F 0.53205(8) 0.63138(5) 0.02906(4) 0.04148(15) Uani 1 1 d
F4 F 0.83024(7) 0.64513(5) 0.09359(4) 0.04160(15) Uani 1 1 d
F5 F 0.89840(6) 0.57138(5) 0.24386(4) 0.03553(14) Uani 1 1 d
F6 F 0.55106(7) 0.32464(6) 0.58353(4) 0.04292(16) Uani 1 1 d
F7 F 0.54940(9) 0.12930(7) 0.64056(5) 0.0586(2) Uani 1 1 d
F8 F 0.70547(11) -0.04754(7) 0.55070(6) 0.0684(2) Uani 1 1 d
F9 F 0.85515(10) -0.02882(6) 0.40042(6) 0.0615(2) Uani 1 1 d
F10 F 0.85117(7) 0.16375(5) 0.34046(4) 0.03780(14) Uani 1 1 d
N1 N 0.20402(9) -0.00751(6) -0.01544(5) 0.02454(16) Uani 1 1 d
N2 N 0.24416(9) -0.12092(6) 0.08414(5) 0.02487(16) Uani 1 1 d
N3 N 0.66958(9) 0.47140(6) 0.33280(5) 0.02744(17) Uani 1 1 d
N4 N 0.69426(9) 0.34909(6) 0.42594(5) 0.02752(17) Uani 1 1 d
B1 B 0.27071(12) -0.00737(9) 0.07134(7) 0.0246(2) Uani 1 1 d
B2 B 0.63499(12) 0.35558(9) 0.33841(7) 0.0270(2) Uani 1 1 d
C1 C 0.13750(10) -0.11655(8) -0.05262(6) 0.02530(19) Uani 1 1 d
C2 C 0.16410(10) -0.18647(8) 0.00734(6) 0.02562(19) Uani 1 1 d
C3 C 0.11069(11) -0.30034(8) -0.01286(7) 0.0298(2) Uani 1 1 d
H3 H 0.1278(13) -0.3486(10) 0.0282(8) 0.033(3) Uiso 1 1 d
C4 C 0.02474(12) -0.34161(8) -0.09320(7) 0.0334(2) Uani 1 1 d
H4 H -0.0150(13) -0.4227(10) -0.1078(8) 0.034(3) Uiso 1 1 d
C5 C -0.00612(12) -0.27147(9) -0.15115(7) 0.0342(2) Uani 1 1 d
H5 H -0.0688(15) -0.3014(11) -0.2045(9) 0.043(3) Uiso 1 1 d
C6 C 0.05117(11) -0.15827(9) -0.13258(6) 0.0300(2) Uani 1 1 d
H6 H 0.0264(13) -0.1117(9) -0.1744(8) 0.030(3) Uiso 1 1 d
C7 C 0.18996(11) 0.08526(8) -0.06155(6) 0.0275(2) Uani 1 1 d
H7B H 0.2102(12) 0.1566(9) -0.0170(7) 0.031(3) Uiso 1 1 d
H7A H 0.0846(13) 0.0834(8) -0.0850(7) 0.024(2) Uiso 1 1 d
C8 C 0.30166(12) 0.08037(9) -0.13731(7) 0.0324(2) Uani 1 1 d
H8A H 0.2902(14) 0.0071(11) -0.1812(9) 0.043(3) Uiso 1 1 d
H8B H 0.2862(14) 0.1376(11) -0.1718(9) 0.045(3) Uiso 1 1 d
H8C H 0.4091(15) 0.0926(10) -0.1124(8) 0.039(3) Uiso 1 1 d
C9 C 0.28232(12) -0.16922(8) 0.16063(7) 0.0296(2) Uani 1 1 d
H9B H 0.3652(13) -0.1189(9) 0.1963(7) 0.030(3) Uiso 1 1 d
H9A H 0.3280(13) -0.2404(10) 0.1386(7) 0.030(3) Uiso 1 1 d
C10 C 0.14345(14) -0.18502(10) 0.21680(7) 0.0392(2) Uani 1 1 d
H10A H 0.1038(15) -0.1087(11) 0.2438(8) 0.045(3) Uiso 1 1 d
H10B H 0.1708(15) -0.2216(11) 0.2639(9) 0.049(4) Uiso 1 1 d
H10C H 0.0571(16) -0.2352(11) 0.1813(9) 0.051(4) Uiso 1 1 d
C11 C 0.36175(10) 0.09234(7) 0.13995(6) 0.02458(19) Uani 1 1 d
C12 C 0.47801(10) 0.16190(7) 0.11300(6) 0.02500(19) Uani 1 1 d
H12 H 0.4985(11) 0.1520(8) 0.0516(7) 0.022(2) Uiso 1 1 d
C13 C 0.56716(11) 0.24415(7) 0.17494(6) 0.02515(19) Uani 1 1 d
H13 H 0.6487(13) 0.2875(9) 0.1540(7) 0.026(3) Uiso 1 1 d
C14 C 0.54349(11) 0.26094(7) 0.26726(6) 0.02561(19) Uani 1 1 d
C15 C 0.42596(11) 0.19279(8) 0.29450(6) 0.0276(2) Uani 1 1 d
H15 H 0.4057(12) 0.2032(9) 0.3568(8) 0.027(3) Uiso 1 1 d
C16 C 0.33718(11) 0.11083(8) 0.23241(6) 0.02701(19) Uani 1 1 d
H16 H 0.2557(13) 0.0678(9) 0.2540(7) 0.026(3) Uiso 1 1 d
C17 C 0.74352(11) 0.53226(8) 0.41452(6) 0.0282(2) Uani 1 1 d
C18 C 0.75829(11) 0.45804(8) 0.47162(6) 0.0282(2) Uani 1 1 d
C19 C 0.82758(11) 0.49444(9) 0.55686(7) 0.0328(2) Uani 1 1 d
H19 H 0.8401(13) 0.4446(10) 0.5957(8) 0.032(3) Uiso 1 1 d
C20 C 0.87916(12) 0.60853(9) 0.58362(7) 0.0367(2) Uani 1 1 d
H20 H 0.9263(14) 0.6337(10) 0.6450(8) 0.042(3) Uiso 1 1 d
C21 C 0.86173(12) 0.68279(9) 0.52754(7) 0.0359(2) Uani 1 1 d
H21 H 0.8978(15) 0.7632(12) 0.5472(9) 0.048(3) Uiso 1 1 d
C22 C 0.79454(11) 0.64619(8) 0.44144(7) 0.0323(2) Uani 1 1 d
H22 H 0.7843(13) 0.6973(10) 0.4008(8) 0.033(3) Uiso 1 1 d
C23 C 0.63466(11) 0.51916(7) 0.25942(6) 0.0267(2) Uani 1 1 d
C24 C 0.48251(11) 0.51372(7) 0.22458(6) 0.0272(2) Uani 1 1 d
C25 C 0.44841(11) 0.54975(8) 0.14729(7) 0.0297(2) Uani 1 1 d
C26 C 0.56517(12) 0.59555(8) 0.10365(7) 0.0319(2) Uani 1 1 d
C27 C 0.71647(12) 0.60332(8) 0.13726(7) 0.0322(2) Uani 1 1 d
C28 C 0.74994(11) 0.56555(8) 0.21397(7) 0.0295(2) Uani 1 1 d
C29 C 0.70075(11) 0.25077(8) 0.46016(6) 0.0286(2) Uani 1 1 d
C30 C 0.62724(12) 0.23865(9) 0.53751(7) 0.0339(2) Uani 1 1 d
C31 C 0.62729(13) 0.13919(11) 0.56769(7) 0.0425(3) Uani 1 1 d
C32 C 0.70378(15) 0.04917(10) 0.52142(8) 0.0466(3) Uani 1 1 d
C33 C 0.77915(14) 0.05849(9) 0.44504(8) 0.0427(3) Uani 1 1 d
C34 C 0.77695(12) 0.15779(8) 0.41488(7) 0.0326(2) Uani 1 1 d

loop_
_atom_site_aniso_label
_atom_site_aniso_U_11
_atom_site_aniso_U_22
_atom_site_aniso_U_33
_atom_site_aniso_U_23
_atom_site_aniso_U_13
_atom_site_aniso_U_12
F1 0.0287(3) 0.0309(3) 0.0359(3) 0.0083(2) 0.0028(2) -0.0012(2)
F2 0.0340(3) 0.0342(3) 0.0438(3) 0.0113(3) -0.0095(3) -0.0010(2)
F3 0.0545(4) 0.0381(3) 0.0330(3) 0.0125(3) -0.0031(3) -0.0021(3)
F4 0.0423(3) 0.0418(3) 0.0406(3) 0.0112(3) 0.0087(3) -0.0087(3)
F5 0.0278(3) 0.0349(3) 0.0408(3) 0.0035(2) -0.0008(2) -0.0030(2)
F6 0.0373(3) 0.0584(4) 0.0309(3) 0.0045(3) 0.0058(3) 0.0052(3)
F7 0.0552(4) 0.0877(5) 0.0390(4) 0.0330(4) -0.0015(3) -0.0164(4)
F8 0.0849(6) 0.0537(4) 0.0768(5) 0.0418(4) -0.0125(4) -0.0070(4)
F9 0.0818(5) 0.0334(3) 0.0697(5) 0.0090(3) 0.0016(4) 0.0171(3)
F10 0.0463(3) 0.0339(3) 0.0310(3) 0.0017(2) 0.0058(3) 0.0045(2)
N1 0.0255(4) 0.0237(4) 0.0239(4) 0.0044(3) 0.0004(3) 0.0011(3)
N2 0.0260(4) 0.0245(4) 0.0225(4) 0.0028(3) -0.0017(3) -0.0006(3)
N3 0.0303(4) 0.0237(4) 0.0256(4) 0.0008(3) -0.0033(3) -0.0006(3)
N4 0.0311(4) 0.0250(4) 0.0245(4) 0.0023(3) -0.0019(3) -0.0004(3)
B1 0.0227(5) 0.0256(5) 0.0249(5) 0.0040(4) 0.0023(4) 0.0022(4)
B2 0.0277(5) 0.0255(5) 0.0268(5) 0.0038(4) 0.0011(4) 0.0019(4)
C1 0.0230(4) 0.0268(4) 0.0243(4) 0.0018(4) 0.0028(3) 0.0011(3)
C2 0.0227(4) 0.0280(4) 0.0234(4) 0.0002(4) 0.0016(3) 0.0003(3)
C3 0.0292(5) 0.0279(5) 0.0303(5) 0.0029(4) 0.0042(4) -0.0011(4)
C4 0.0324(5) 0.0302(5) 0.0322(5) -0.0036(4) 0.0039(4) -0.0045(4)
C5 0.0308(5) 0.0408(5) 0.0247(5) -0.0039(4) -0.0009(4) -0.0045(4)
C6 0.0279(5) 0.0369(5) 0.0233(5) 0.0029(4) 0.0012(4) 0.0018(4)
C7 0.0284(5) 0.0280(5) 0.0263(5) 0.0061(4) 0.0005(4) 0.0040(4)
C8 0.0351(6) 0.0334(5) 0.0313(5) 0.0119(4) 0.0037(4) 0.0038(4)
C9 0.0322(5) 0.0271(5) 0.0288(5) 0.0068(4) -0.0038(4) -0.0024(4)
C10 0.0424(6) 0.0449(6) 0.0301(5) 0.0126(5) -0.0031(5) -0.0130(5)
C11 0.0253(4) 0.0215(4) 0.0263(4) 0.0039(4) -0.0015(4) 0.0033(3)
C12 0.0280(5) 0.0237(4) 0.0226(5) 0.0033(3) 0.0009(4) 0.0034(3)
C13 0.0260(5) 0.0206(4) 0.0284(5) 0.0046(4) 0.0010(4) 0.0015(3)
C14 0.0279(5) 0.0221(4) 0.0261(5) 0.0039(4) -0.0022(4) 0.0025(3)
C15 0.0318(5) 0.0271(5) 0.0229(5) 0.0040(4) 0.0001(4) 0.0010(4)
C16 0.0271(5) 0.0259(4) 0.0274(5) 0.0056(4) 0.0011(4) -0.0013(4)
C17 0.0261(5) 0.0286(5) 0.0263(5) -0.0014(4) -0.0019(4) 0.0019(4)
C18 0.0263(5) 0.0281(5) 0.0266(5) -0.0014(4) 0.0006(4) 0.0010(4)
C19 0.0305(5) 0.0393(5) 0.0257(5) 0.0014(4) 0.0005(4) 0.0015(4)
C20 0.0321(5) 0.0423(6) 0.0279(5) -0.0077(4) -0.0011(4) -0.0005(4)
C21 0.0320(5) 0.0296(5) 0.0382(6) -0.0082(4) 0.0000(4) -0.0005(4)
C22 0.0294(5) 0.0276(5) 0.0366(5) -0.0002(4) -0.0003(4) 0.0022(4)
C23 0.0321(5) 0.0191(4) 0.0264(4) 0.0000(3) -0.0004(4) 0.0006(3)
C24 0.0307(5) 0.0198(4) 0.0297(5) 0.0031(4) 0.0030(4) 0.0000(3)
C25 0.0308(5) 0.0229(4) 0.0331(5) 0.0025(4) -0.0047(4) 0.0004(4)
C26 0.0437(6) 0.0248(5) 0.0269(5) 0.0054(4) -0.0011(4) 0.0005(4)
C27 0.0364(5) 0.0250(5) 0.0334(5) 0.0038(4) 0.0063(4) -0.0044(4)
C28 0.0291(5) 0.0228(4) 0.0333(5) 0.0000(4) -0.0008(4) -0.0007(3)
C29 0.0287(5) 0.0302(5) 0.0259(5) 0.0058(4) -0.0048(4) -0.0020(4)
C30 0.0302(5) 0.0435(6) 0.0268(5) 0.0069(4) -0.0032(4) -0.0007(4)
C31 0.0406(6) 0.0584(7) 0.0310(5) 0.0202(5) -0.0061(4) -0.0112(5)
C32 0.0542(7) 0.0407(6) 0.0499(7) 0.0253(5) -0.0126(6) -0.0068(5)
C33 0.0509(7) 0.0311(5) 0.0458(6) 0.0087(5) -0.0065(5) 0.0032(5)
C34 0.0362(5) 0.0313(5) 0.0290(5) 0.0056(4) -0.0026(4) -0.0017(4)

loop_
_atom_type_symbol
_atom_type_description
_atom_type_scat_dispersion_real
_atom_type_scat_dispersion_imag
_atom_type_scat_source
C C 0.0181 0.0091 'International Tables Vol C Tables 4.2.6.8 and 6.1.1.4'
H H 0.0000 0.0000 'International Tables Vol C Tables 4.2.6.8 and 6.1.1.4'
B B 0.0090 0.0039 'International Tables Vol C Tables 4.2.6.8 and 6.1.1.4'
N N 0.0311 0.0180 'International Tables Vol C Tables 4.2.6.8 and 6.1.1.4'
F F 0.0727 0.0534 'International Tables Vol C Tables 4.2.6.8 and 6.1.1.4'

loop_
_geom_angle_atom_site_label_1
_geom_angle_atom_site_label_2
_geom_angle_atom_site_label_3
_geom_angle
C1 N1 B1 108.14(8)
C1 N1 C7 121.30(8)
B1 N1 C7 130.42(8)
C2 N2 B1 108.09(8)
C2 N2 C9 121.23(7)
B1 N2 C9 130.65(8)
C23 N3 C17 124.40(8)
C23 N3 B2 126.46(8)
C17 N3 B2 109.13(8)
C29 N4 C18 124.01(8)
C29 N4 B2 126.79(8)
C18 N4 B2 109.03(8)
N1 B1 N2 106.44(8)
N1 B1 C11 128.76(9)
N2 B1 C11 124.76(9)
N3 B2 N4 105.15(8)
N3 B2 C14 126.85(9)
N4 B2 C14 127.88(9)
C6 C1 N1 130.42(9)
C6 C1 C2 120.66(9)
N1 C1 C2 108.86(8)
C3 C2 N2 130.38(9)
C3 C2 C1 121.17(9)
N2 C2 C1 108.44(8)
C2 C3 C4 117.79(10)
C2 C3 H3 121.6(7)
C4 C3 H3 120.6(7)
C5 C4 C3 121.04(9)
C5 C4 H4 120.7(7)
C3 C4 H4 118.3(7)
C4 C5 C6 121.39(9)
C4 C5 H5 119.1(8)
C6 C5 H5 119.5(8)
C1 C6 C5 117.87(10)
C1 C6 H6 123.0(6)
C5 C6 H6 119.1(6)
N1 C7 C8 112.82(8)
N1 C7 H7B 107.7(6)
C8 C7 H7B 109.7(6)
N1 C7 H7A 109.2(6)
C8 C7 H7A 109.7(6)
H7B C7 H7A 107.6(8)
C7 C8 H8A 112.0(7)
C7 C8 H8B 113.2(7)
H8A C8 H8B 105.5(10)
C7 C8 H8C 109.7(7)
H8A C8 H8C 108.9(10)
H8B C8 H8C 107.3(10)
N2 C9 C10 113.23(8)
N2 C9 H9B 106.9(6)
C10 C9 H9B 111.6(6)
N2 C9 H9A 108.3(7)
C10 C9 H9A 111.0(7)
H9B C9 H9A 105.5(9)
C9 C10 H10A 109.6(7)
C9 C10 H10B 111.1(8)
H10A C10 H10B 109.2(11)
C9 C10 H10C 112.7(8)
H10A C10 H10C 109.2(10)
H10B C10 H10C 105.0(11)
C12 C11 C16 117.06(8)
C12 C11 B1 121.79(8)
C16 C11 B1 121.01(8)
C13 C12 C11 121.61(9)
C13 C12 H12 118.6(6)
C11 C12 H12 119.7(6)
C12 C13 C14 120.99(9)
C12 C13 H13 119.0(6)
C14 C13 H13 120.0(6)
C15 C14 C13 117.66(8)
C15 C14 B2 119.54(8)
C13 C14 B2 122.70(9)
C16 C15 C14 121.14(9)
C16 C15 H15 119.2(6)
C14 C15 H15 119.6(6)
C15 C16 C11 121.53(9)
C15 C16 H16 118.2(6)
C11 C16 H16 120.2(6)
C22 C17 C18 121.37(9)
C22 C17 N3 130.14(9)
C18 C17 N3 108.47(8)
C19 C18 C17 121.25(9)
C19 C18 N4 130.56(10)
C17 C18 N4 108.19(8)
C18 C19 C20 117.31(10)
C18 C19 H19 122.0(7)
C20 C19 H19 120.7(7)
C21 C20 C19 121.44(10)
C21 C20 H20 122.1(7)
C19 C20 H20 116.4(7)
C20 C21 C22 121.42(10)
C20 C21 H21 120.8(8)
C22 C21 H21 117.7(8)
C21 C22 C17 117.20(10)
C21 C22 H22 122.1(7)
C17 C22 H22 120.7(7)
C28 C23 C24 117.06(9)
C28 C23 N3 121.93(9)
C24 C23 N3 120.82(8)
F1 C24 C25 118.32(8)
F1 C24 C23 120.13(9)
C25 C24 C23 121.54(9)
F2 C25 C24 120.00(9)
F2 C25 C26 119.88(9)
C24 C25 C26 120.11(9)
F3 C26 C25 120.16(9)
F3 C26 C27 120.27(9)
C25 C26 C27 119.57(9)
F4 C27 C28 120.51(9)
F4 C27 C26 119.52(9)
C28 C27 C26 119.95(9)
F5 C28 C27 118.72(9)
F5 C28 C23 119.51(9)
C27 C28 C23 121.74(9)
C30 C29 C34 116.66(9)
C30 C29 N4 122.51(9)
C34 C29 N4 120.77(9)
F6 C30 C31 118.59(9)
F6 C30 C29 119.46(9)
C31 C30 C29 121.94(10)
F7 C31 C32 120.07(11)
F7 C31 C30 120.05(11)
C32 C31 C30 119.86(10)
F8 C32 C33 119.93(12)
F8 C32 C31 120.25(11)
C33 C32 C31 119.82(10)
F9 C33 C32 119.85(10)
F9 C33 C34 120.26(11)
C32 C33 C34 119.88(10)
F10 C34 C33 118.24(9)
F10 C34 C29 119.92(9)
C33 C34 C29 121.84(10)

loop_
_geom_bond_atom_site_label_1
_geom_bond_atom_site_label_2
_geom_bond_distance
F1 C24 1.3356(11)
F2 C25 1.3408(11)
F3 C26 1.3352(11)
F4 C27 1.3394(11)
F5 C28 1.3412(11)
F6 C30 1.3382(12)
F7 C31 1.3407(13)
F8 C32 1.3424(14)
F9 C33 1.3409(13)
F10 C34 1.3342(12)
N1 C1 1.3966(11)
N1 B1 1.4297(13)
N1 C7 1.4599(12)
N2 C2 1.3995(11)
N2 B1 1.4355(13)
N2 C9 1.4555(12)
N3 C23 1.4034(13)
N3 C17 1.4138(12)
N3 B2 1.4364(13)
N4 C29 1.4042(13)
N4 C18 1.4185(12)
N4 B2 1.4379(13)
B1 C11 1.5654(13)
B2 C14 1.5515(13)
C1 C6 1.3900(13)
C1 C2 1.4005(14)
C2 C3 1.3900(13)
C3 C4 1.3923(14)
C3 H3 0.961(12)
C4 C5 1.3857(16)
C4 H4 0.994(12)
C5 C6 1.3924(14)
C5 H5 0.953(13)
C6 H6 0.968(12)
C7 C8 1.5206(14)
C7 H7B 0.976(11)
C7 H7A 0.965(11)
C8 H8A 0.983(13)
C8 H8B 0.971(14)
C8 H8C 0.983(13)
C9 C10 1.5213(15)
C9 H9B 0.979(11)
C9 H9A 0.964(11)
C10 H10A 1.008(13)
C10 H10B 0.956(14)
C10 H10C 0.998(14)
C11 C12 1.4008(13)
C11 C16 1.4041(13)
C12 C13 1.3883(13)
C12 H12 0.942(11)
C13 C14 1.4020(13)
C13 H13 0.958(11)
C14 C15 1.3998(13)
C15 C16 1.3860(13)
C15 H15 0.954(11)
C16 H16 0.959(11)
C17 C22 1.3885(13)
C17 C18 1.3918(14)
C18 C19 1.3846(14)
C19 C20 1.3913(15)
C19 H19 0.943(12)
C20 C21 1.3831(17)
C20 H20 0.987(12)
C21 C22 1.3891(15)
C21 H21 0.980(13)
C22 H22 0.974(12)
C23 C28 1.3905(14)
C23 C24 1.3958(13)
C24 C25 1.3761(14)
C25 C26 1.3797(14)
C26 C27 1.3804(15)
C27 C28 1.3779(15)
C29 C30 1.3887(14)
C29 C34 1.3942(14)
C30 C31 1.3803(16)
C31 C32 1.3751(18)
C32 C33 1.3747(18)
C33 C34 1.3792(16)
